data_4001278
loop_
_publ_author_name
'Wu, Tao'
'Bu, Xianhui'
'Zhang, Jian'
'Feng, Pingyun'

_publ_section_title
;
 New Zeolitic Imidazolate Frameworks: From Unprecedented Assembly of Cubic
 Clusters to Ordered Cooperative Organization of Complementary Ligands
;
_journal_issue 24
_journal_name_full 'Chemistry of Materials'
_journal_page_first 7377
_journal_paper_doi 10.1021/cm802400f
_journal_volume 20
_journal_year 2008
_chemical_formula_moiety 'C12 H18 Co N4 O3'
_chemical_formula_sum 'C12 H18 Co N4 O3'
_chemical_formula_weight 325.23
_chemical_name_common TIF-5Co
_chemical_name_systematic
;
 TIF-5Co
;
_space_group_IT_number 88
_symmetry_cell_setting tetragonal
_symmetry_space_group_name_Hall '-I 4ad'
_symmetry_space_group_name_H-M 'I 41/a :2'
_atom_sites_solution_hydrogens geom
_atom_sites_solution_primary direct
_atom_sites_solution_secondary difmap
_audit_creation_method SHELXL-97
_cell_angle_alpha 90.00
_cell_angle_beta 90.00
_cell_angle_gamma 90.00
_cell_formula_units_Z 16
_cell_length_a 16.6286(2)
_cell_length_b 16.6286(2)
_cell_length_c 21.4148(4)
_cell_measurement_temperature 150(2)
_cell_volume 5921.41(15)
_computing_cell_refinement BrukerAPEX2
_computing_data_collection BrukerAPEX2
_computing_data_reduction BrukerSAINT
_computing_molecular_graphics OLEX
_computing_publication_material wingx
_computing_structure_refinement 'SHELXL-97 (Sheldrick, 1997)'
_computing_structure_solution 'SHELXS-97 (Sheldrick, 1990)'
_diffrn_ambient_temperature 150(2)
_diffrn_measured_fraction_theta_full 0.999
_diffrn_measured_fraction_theta_max 0.999
_diffrn_radiation_monochromator graphite
_diffrn_radiation_source 'fine-focus sealed tube'
_diffrn_radiation_type MoK\a
_diffrn_radiation_wavelength 0.71073
_diffrn_reflns_av_R_equivalents 0.0913
_diffrn_reflns_av_sigmaI/netI 0.0416
_diffrn_reflns_limit_h_max 17
_diffrn_reflns_limit_h_min -17
_diffrn_reflns_limit_k_max 17
_diffrn_reflns_limit_k_min -17
_diffrn_reflns_limit_l_max 23
_diffrn_reflns_limit_l_min -22
_diffrn_reflns_number 28259
_diffrn_reflns_theta_full 22.49
_diffrn_reflns_theta_max 22.49
_diffrn_reflns_theta_min 2.45
_exptl_absorpt_coefficient_mu 1.153
_exptl_absorpt_correction_type multi-scan
_exptl_absorpt_process_details 'Blessing, Acta Cryst. (1995) A51 33-58'
_exptl_crystal_colour purple
_exptl_crystal_density_diffrn 1.298
_exptl_crystal_density_method 'not measured'
_exptl_crystal_description block
_exptl_crystal_F_000 2384
_refine_diff_density_max 0.692
_refine_diff_density_min -0.590
_refine_diff_density_rms 0.130
_refine_ls_extinction_method none
_refine_ls_goodness_of_fit_ref 1.077
_refine_ls_hydrogen_treatment mixed
_refine_ls_matrix_type full
_refine_ls_number_parameters 170
_refine_ls_number_reflns 1938
_refine_ls_number_restraints 0
_refine_ls_restrained_S_all 1.077
_refine_ls_R_factor_all 0.0896
_refine_ls_R_factor_gt 0.0652
_refine_ls_shift/su_max 0.001
_refine_ls_shift/su_mean 0.000
_refine_ls_structure_factor_coef Fsqd
_refine_ls_weighting_details 'calc w=1/[\s^2^(Fo^2^)+(0.1484P)^2^+6.6346P] where P=(Fo^2^+2Fc^2^)/3'
_refine_ls_weighting_scheme calc
_refine_ls_wR_factor_gt 0.1927
_refine_ls_wR_factor_ref 0.2156
_reflns_number_gt 1408
_reflns_number_total 1938
_reflns_threshold_expression >2sigma(I)
_cod_data_source_file cm802400f_si_002.cif
_cod_data_source_block TIF-5Co
_cod_depositor_comments
;
The following automatic conversions were performed:

'_symmetry_cell_setting' value 'Tetragonal' changed to 'tetragonal'
according to /home/saulius/struct/CIF-dictionaries/cif_core.dic
dictionary named 'cif_core.dic' version 2.4.1 from 2010-06-29.

Automatic conversion script
Id: cif_fix_values 1715 2011-07-08 13:25:40Z adriana 
;
_cod_original_sg_symbol_H-M I41/a
_cod_database_code 4001278

loop_
_symmetry_equiv_pos_as_xyz
'x, y, z'
'-x+1/2, -y, z+1/2'
'-y+3/4, x+1/4, z+1/4'
'y+3/4, -x+3/4, z+3/4'
'x+1/2, y+1/2, z+1/2'
'-x+1, -y+1/2, z+1'
'-y+5/4, x+3/4, z+3/4'
'y+5/4, -x+5/4, z+5/4'
'-x, -y, -z'
'x-1/2, y, -z-1/2'
'y-3/4, -x-1/4, -z-1/4'
'-y-3/4, x-3/4, -z-3/4'
'-x+1/2, -y+1/2, -z+1/2'
'x, y+1/2, -z'
'y-1/4, -x+1/4, -z+1/4'
'-y-1/4, x-1/4, -z-1/4'

loop_
_atom_site_label
_atom_site_type_symbol
_atom_site_fract_x
_atom_site_fract_y
_atom_site_fract_z
_atom_site_U_iso_or_equiv
_atom_site_adp_type
_atom_site_occupancy
_atom_site_symmetry_multiplicity
_atom_site_calc_flag
_atom_site_refinement_flags
Co1 Co 0.79887(5) 1.09104(5) 0.60703(4) 0.0372(5) Uani 1 1 d .
N1 N 0.7334(3) 1.0383(3) 0.6721(2) 0.0444(15) Uani 1 1 d .
N2 N 0.6905(3) 1.0174(3) 0.7713(2) 0.0417(14) Uani 1 1 d .
N3 N 0.9085(4) 1.0503(4) 0.6246(3) 0.069(2) Uani 1 1 d .
N4 N 1.0406(4) 1.0338(5) 0.6371(4) 0.072(2) Uani 1 1 d .
C1 C 0.6859(4) 0.9443(4) 0.7397(3) 0.0449(18) Uani 1 1 d .
C2 C 0.6595(5) 0.8682(5) 0.7586(4) 0.069(2) Uani 1 1 d .
H2 H 0.6409 0.8601 0.8001 0.083 Uiso 1 1 calc R
C3 C 0.6608(5) 0.8035(5) 0.7161(4) 0.070(2) Uani 1 1 d .
C4 C 0.6905(6) 0.8162(6) 0.6561(4) 0.073(3) Uani 1 1 d .
C5 C 0.7162(6) 0.8917(6) 0.6363(4) 0.069(3) Uani 1 1 d .
H5 H 0.7355 0.8997 0.5950 0.083 Uiso 1 1 calc R
C6 C 0.7128(4) 0.9562(4) 0.6791(3) 0.0466(18) Uani 1 1 d .
C7 C 0.7190(4) 1.0692(4) 0.7290(3) 0.0454(18) Uani 1 1 d .
H7 H 0.7285 1.1242 0.7385 0.054 Uiso 1 1 calc R
C8 C 0.6304(6) 0.7224(5) 0.7362(6) 0.096(3) Uani 1 1 d .
H8A H 0.5908 0.7291 0.7697 0.143 Uiso 1 1 calc R
H8B H 0.6755 0.6899 0.7514 0.143 Uiso 1 1 calc R
H8C H 0.6051 0.6953 0.7006 0.143 Uiso 1 1 calc R
C9 C 0.6928(8) 0.7456(6) 0.6117(5) 0.101(4) Uani 1 1 d .
H9A H 0.6378 0.7309 0.5998 0.151 Uiso 1 1 calc R
H9B H 0.7188 0.6998 0.6322 0.151 Uiso 1 1 calc R
H9C H 0.7233 0.7604 0.5743 0.151 Uiso 1 1 calc R
C10 C 0.9804(5) 1.0762(5) 0.6172(3) 0.0475(19) Uani 1 1 d .
H10 H 0.9897 1.1263 0.5973 0.057 Uiso 1 1 calc R
C11 C 0.9205(7) 0.9868(8) 0.6648(8) 0.145(6) Uani 1 1 d .
H11 H 0.8794 0.9559 0.6842 0.175 Uiso 1 1 calc R
C12 C 0.9985(7) 0.9762(8) 0.6718(8) 0.158(7) Uani 1 1 d .
H12 H 1.0226 0.9355 0.6967 0.190 Uiso 1 1 calc R
O1 O 0.937(3) 0.303(4) 0.443(3) 0.20(2) Uiso 0.25 1 d P
O2 O 1.080(4) 0.272(4) 0.427(4) 0.24(3) Uiso 0.25 1 d P
O3 O 1.072(3) 0.248(3) 0.478(3) 0.183(19) Uiso 0.25 1 d P
O4 O 1.0000 0.2500 0.5244(17) 0.179(12) Uiso 0.50 2 d SP

loop_
_atom_site_aniso_label
_atom_site_aniso_U_11
_atom_site_aniso_U_22
_atom_site_aniso_U_33
_atom_site_aniso_U_23
_atom_site_aniso_U_13
_atom_site_aniso_U_12
Co1 0.0436(7) 0.0432(7) 0.0249(7) -0.0018(4) 0.0013(4) -0.0033(4)
N1 0.061(4) 0.043(4) 0.029(3) -0.005(3) 0.009(3) -0.010(3)
N2 0.051(3) 0.046(3) 0.028(3) -0.001(3) 0.005(3) -0.008(3)
N3 0.055(5) 0.076(5) 0.077(5) 0.022(4) -0.011(4) -0.001(4)
N4 0.060(5) 0.074(5) 0.081(5) 0.017(4) -0.011(4) -0.011(4)
C1 0.055(4) 0.044(4) 0.036(4) -0.003(3) 0.001(3) -0.007(3)
C2 0.074(6) 0.080(6) 0.053(6) 0.003(5) 0.006(4) -0.006(5)
C3 0.084(6) 0.064(6) 0.061(6) -0.002(5) 0.007(5) -0.009(4)
C4 0.084(6) 0.070(6) 0.066(6) -0.016(5) -0.007(5) -0.008(5)
C5 0.078(6) 0.068(6) 0.062(6) -0.011(5) 0.001(5) -0.012(5)
C6 0.055(4) 0.053(5) 0.033(5) -0.008(3) 0.004(3) -0.008(3)
C7 0.061(5) 0.044(4) 0.031(4) -0.003(3) 0.005(4) -0.002(3)
C8 0.099(7) 0.051(5) 0.137(10) 0.001(6) 0.001(7) -0.014(5)
C9 0.134(10) 0.054(6) 0.114(9) -0.023(6) -0.003(7) 0.003(6)
C10 0.044(5) 0.054(5) 0.044(4) 0.001(4) -0.002(4) 0.003(4)
C11 0.061(7) 0.146(12) 0.230(16) 0.103(12) 0.000(8) -0.002(7)
C12 0.067(8) 0.140(12) 0.27(2) 0.111(13) -0.029(10) 0.001(7)

loop_
_atom_type_symbol
_atom_type_description
_atom_type_scat_dispersion_real
_atom_type_scat_dispersion_imag
_atom_type_scat_source
C C 0.0033 0.0016 'International Tables Vol C Tables 4.2.6.8 and 6.1.1.4'
H H 0.0000 0.0000 'International Tables Vol C Tables 4.2.6.8 and 6.1.1.4'
N N 0.0061 0.0033 'International Tables Vol C Tables 4.2.6.8 and 6.1.1.4'
O O 0.0106 0.0060 'International Tables Vol C Tables 4.2.6.8 and 6.1.1.4'
Co Co 0.3494 0.9721 'International Tables Vol C Tables 4.2.6.8 and 6.1.1.4'

loop_
_geom_angle_atom_site_label_1
_geom_angle_atom_site_label_2
_geom_angle_atom_site_label_3
_geom_angle
_geom_angle_site_symmetry_1
_geom_angle_site_symmetry_3
N1 Co1 N2 113.0(2) . 4_464
N1 Co1 N3 102.8(3) . .
N2 Co1 N3 109.2(3) 4_464 .
N1 Co1 N4 109.0(3) . 15_576
N2 Co1 N4 106.7(3) 4_464 15_576
N3 Co1 N4 116.3(3) . 15_576
C7 N1 C6 103.3(5) . .
C7 N1 Co1 124.6(5) . .
C6 N1 Co1 129.6(4) . .
C7 N2 C1 104.6(5) . .
C7 N2 Co1 123.6(4) . 3_655
C1 N2 Co1 131.7(4) . 3_655
C10 N3 C11 101.5(7) . .
C10 N3 Co1 136.2(6) . .
C11 N3 Co1 120.9(7) . .
C10 N4 C12 99.2(7) . .
C10 N4 Co1 135.7(6) . 12_867
C12 N4 Co1 123.3(7) . 12_867
C6 C1 N2 108.1(6) . .
C6 C1 C2 120.1(7) . .
N2 C1 C2 131.8(7) . .
C1 C2 C3 119.9(8) . .
C4 C3 C2 119.1(8) . .
C4 C3 C8 121.3(9) . .
C2 C3 C8 119.7(8) . .
C3 C4 C5 121.7(8) . .
C3 C4 C9 118.2(9) . .
C5 C4 C9 120.2(9) . .
C4 C5 C6 118.4(8) . .
C1 C6 C5 120.8(7) . .
C1 C6 N1 108.4(6) . .
C5 C6 N1 130.8(7) . .
N2 C7 N1 115.5(6) . .
N3 C10 N4 119.9(8) . .
C12 C11 N3 108.4(10) . .
C11 C12 N4 109.9(10) . .
O3 O1 O2 56(5) 6_654 6_654
O3 O2 O1 54(5) . 6_654
O1 O3 O2 70(6) 6_654 .
O1 O3 O4 110(5) 6_654 .
O2 O3 O4 133(6) . .
O3 O4 O3 100(5) 6_654 .

loop_
_geom_bond_atom_site_label_1
_geom_bond_atom_site_label_2
_geom_bond_distance
_geom_bond_site_symmetry_2
Co1 N1 1.974(5) .
Co1 N2 1.979(5) 4_464
Co1 N3 1.981(7) .
Co1 N4 1.988(7) 15_576
N1 C7 1.343(8) .
N1 C6 1.415(9) .
N2 C7 1.338(8) .
N2 C1 1.394(8) .
N2 Co1 1.979(5) 3_655
N3 C10 1.280(10) .
N3 C11 1.377(13) .
N4 C10 1.296(9) .
N4 C12 1.399(14) .
N4 Co1 1.988(7) 12_867
C1 C6 1.387(9) .
C1 C2 1.399(11) .
C2 C3 1.410(12) .
C3 C4 1.393(12) .
C3 C8 1.503(12) .
C4 C5 1.393(12) .
C4 C9 1.510(12) .
C5 C6 1.412(11) .
C11 C12 1.318(15) .
O1 O3 1.14(7) 6_654
O1 O2 1.33(8) 6_654
O2 O3 1.17(8) .
O2 O1 1.33(8) 6_654
O3 O1 1.14(7) 6_654
O3 O4 1.56(6) .
O4 O3 1.56(6) 6_654
